data_4332533
loop_
_publ_author_name
'Cordes, David B.'
'Hanton, Lyall R.'
'Spicer, Mark D.'

_publ_section_title
;
 Helices versus Zigzag Chains:&#x00A0; One-Dimensional Coordination
 Polymers of AgIand Bis(4-pyridyl)amine
;
_journal_issue 19
_journal_name_full 'Inorganic Chemistry'
_journal_page_first 7651
_journal_page_last 7664
_journal_paper_doi 10.1021/ic060487y
_journal_volume 45
_journal_year 2006
_chemical_formula_moiety 'C12 H12 Ag N4, C F3 O3 S'
_chemical_formula_sum 'C13 H12 Ag F3 N4 O3 S'
_chemical_formula_weight 469.20
_chemical_name_systematic
;
 ?
;
_space_group_IT_number 14
_symmetry_cell_setting monoclinic
_symmetry_space_group_name_Hall '-P 2ybc'
_symmetry_space_group_name_H-M 'P 1 21/c 1'
_atom_sites_solution_hydrogens geom
_atom_sites_solution_primary direct
_atom_sites_solution_secondary difmap
_audit_creation_method SHELXL-97
_cell_angle_alpha 90.00
_cell_angle_beta 107.067(1)
_cell_angle_gamma 90.00
_cell_formula_units_Z 4
_cell_length_a 10.3980(9)
_cell_length_b 23.6320(19)
_cell_length_c 6.9900(6)
_cell_measurement_reflns_used 8185
_cell_measurement_temperature 163(2)
_cell_measurement_theta_max 26.36
_cell_measurement_theta_min 2.22
_cell_volume 1642.0(2)
_computing_cell_refinement 'Bruker SMART'
_computing_data_collection 'Bruker SMART'
_computing_data_reduction 'Bruker SAINT'
_computing_molecular_graphics 'Bruker SHELXTL'
_computing_publication_material 'Bruker SHELXTL'
_computing_structure_refinement 'SHELXL-97 (Sheldrick, 1997)'
_computing_structure_solution 'Bruker SHELXTL'
_diffrn_ambient_temperature 163(2)
_diffrn_measured_fraction_theta_full 0.990
_diffrn_measured_fraction_theta_max 0.990
_diffrn_measurement_device_type 'CCD area detector'
_diffrn_measurement_method 'phi and omega scans'
_diffrn_radiation_monochromator graphite
_diffrn_radiation_source 'fine-focus sealed tube'
_diffrn_radiation_type MoK\a
_diffrn_radiation_wavelength 0.71073
_diffrn_reflns_av_R_equivalents 0.0164
_diffrn_reflns_av_sigmaI/netI 0.0125
_diffrn_reflns_limit_h_max 12
_diffrn_reflns_limit_h_min -12
_diffrn_reflns_limit_k_max 29
_diffrn_reflns_limit_k_min -28
_diffrn_reflns_limit_l_max 3
_diffrn_reflns_limit_l_min -8
_diffrn_reflns_number 10879
_diffrn_reflns_theta_full 26.38
_diffrn_reflns_theta_max 26.38
_diffrn_reflns_theta_min 1.72
_exptl_absorpt_coefficient_mu 1.408
_exptl_absorpt_correction_T_max 0.810
_exptl_absorpt_correction_T_min 0.681110
_exptl_absorpt_correction_type multi-scan
_exptl_absorpt_process_details 'Bruker SADABS, 1996'
_exptl_crystal_colour colourless
_exptl_crystal_density_diffrn 1.898
_exptl_crystal_density_method 'not measured'
_exptl_crystal_description plate
_exptl_crystal_F_000 928
_exptl_crystal_size_max 0.80
_exptl_crystal_size_mid 0.40
_exptl_crystal_size_min 0.15
_refine_diff_density_max 0.898
_refine_diff_density_min -0.808
_refine_diff_density_rms 0.079
_refine_ls_extinction_method none
_refine_ls_goodness_of_fit_ref 1.092
_refine_ls_hydrogen_treatment constr
_refine_ls_matrix_type full
_refine_ls_number_parameters 227
_refine_ls_number_reflns 3333
_refine_ls_number_restraints 0
_refine_ls_restrained_S_all 1.092
_refine_ls_R_factor_all 0.0313
_refine_ls_R_factor_gt 0.0276
_refine_ls_shift/su_max 0.001
_refine_ls_shift/su_mean 0.000
_refine_ls_structure_factor_coef Fsqd
_refine_ls_weighting_details 'calc w=1/[\s^2^(Fo^2^)+(0.0364P)^2^+2.1068P] where P=(Fo^2^+2Fc^2^)/3'
_refine_ls_weighting_scheme calc
_refine_ls_wR_factor_gt 0.0712
_refine_ls_wR_factor_ref 0.0735
_reflns_number_gt 3022
_reflns_number_total 3333
_reflns_threshold_expression >2sigma(I)
_cod_data_source_file ic060487ysup1.cif
_cod_data_source_block dcbatr
_cod_depositor_comments
;
The following automatic conversions were performed:

'_symmetry_cell_setting' value 'Monoclinic' changed to 'monoclinic'
according to /home/saulius/struct/CIF-dictionaries/cif_core.dic
dictionary named 'cif_core.dic' version 2.4.2 from 2011-04-26.

Automatic conversion script
Id: cif_fix_values 1891 2012-01-12 08:04:46Z andrius 
;
_cod_original_sg_symbol_H-M 'P 21/c'
_cod_database_code 4332533

loop_
_symmetry_equiv_pos_as_xyz
'x, y, z'
'-x, y+1/2, -z+1/2'
'-x, -y, -z'
'x, -y-1/2, z-1/2'

loop_
_atom_site_label
_atom_site_type_symbol
_atom_site_fract_x
_atom_site_fract_y
_atom_site_fract_z
_atom_site_U_iso_or_equiv
_atom_site_adp_type
_atom_site_occupancy
_atom_site_symmetry_multiplicity
_atom_site_calc_flag
_atom_site_refinement_flags
C1 C 0.5013(3) 0.21898(11) 0.7925(4) 0.0260(5) Uani 1 1 d .
H1 H 0.4104 0.2100 0.7621 0.031 Uiso 1 1 calc R
C2 C 0.5384(3) 0.27519(11) 0.8223(4) 0.0246(5) Uani 1 1 d .
H2 H 0.4738 0.3029 0.8160 0.030 Uiso 1 1 calc R
C3 C 0.6734(3) 0.28992(10) 0.8620(4) 0.0231(5) Uani 1 1 d .
C4 C 0.7656(3) 0.24561(11) 0.8755(4) 0.0264(5) Uani 1 1 d .
H4 H 0.8569 0.2534 0.9029 0.032 Uiso 1 1 calc R
C5 C 0.7204(3) 0.19104(11) 0.8483(4) 0.0274(5) Uani 1 1 d .
H5 H 0.7834 0.1623 0.8602 0.033 Uiso 1 1 calc R
C6 C 0.3254(3) -0.00388(11) 0.5777(4) 0.0266(5) Uani 1 1 d .
H6 H 0.2762 0.0271 0.5132 0.032 Uiso 1 1 calc R
C7 C 0.5335(3) 0.40543(10) 0.7308(4) 0.0237(5) Uani 1 1 d .
H7 H 0.4828 0.3755 0.6610 0.028 Uiso 1 1 calc R
C8 C 0.6608(3) 0.39587(10) 0.8641(4) 0.0218(5) Uani 1 1 d .
C9 C 0.7321(3) 0.44310(11) 0.9619(4) 0.0249(5) Uani 1 1 d .
H9 H 0.8171 0.4388 1.0525 0.030 Uiso 1 1 calc R
C10 C 0.5162(3) -0.03997(11) 0.7959(4) 0.0246(5) Uani 1 1 d .
H10 H 0.6020 -0.0344 0.8828 0.029 Uiso 1 1 calc R
C11 C 0.8767(3) 0.05211(12) 1.0799(4) 0.0312(6) Uani 1 1 d .
C12 C 1.0094(3) 0.05256(16) 1.2253(5) 0.0453(8) Uani 1 1 d .
H12A H 1.0264 0.0891 1.2875 0.068 Uiso 1 1 calc R
H12B H 1.0762 0.0446 1.1589 0.068 Uiso 1 1 calc R
H12C H 1.0134 0.0243 1.3254 0.068 Uiso 1 1 calc R
C13 C 0.1474(3) 0.17472(16) 0.9478(7) 0.0544(10) Uani 1 1 d .
N1 N 0.5896(2) 0.17663(9) 0.8051(3) 0.0254(4) Uani 1 1 d .
N2 N 0.7257(2) 0.34400(9) 0.8991(4) 0.0255(5) Uani 1 1 d .
H2A H 0.8114 0.3457 0.9520 0.031 Uiso 1 1 calc R
N3 N 0.4482(2) 0.00541(9) 0.7041(3) 0.0238(4) Uani 1 1 d .
N4 N 0.7734(3) 0.05171(12) 0.9678(4) 0.0407(6) Uani 1 1 d .
O1 O 0.0123(2) 0.16094(12) 0.5831(5) 0.0600(7) Uani 1 1 d .
O2 O 0.0725(3) 0.07738(11) 0.7853(5) 0.0636(8) Uani 1 1 d .
O3 O 0.2430(2) 0.13025(11) 0.6835(5) 0.0589(7) Uani 1 1 d .
F1 F 0.1912(3) 0.22441(11) 0.9234(6) 0.0999(11) Uani 1 1 d .
F2 F 0.2409(2) 0.15020(14) 1.1031(4) 0.0911(10) Uani 1 1 d .
F3 F 0.0398(2) 0.17948(10) 1.0119(4) 0.0623(6) Uani 1 1 d .
S1 S 0.11778(7) 0.13012(3) 0.72972(14) 0.03912(19) Uani 1 1 d .
Ag1 Ag 0.53005(2) 0.089333(8) 0.76328(3) 0.02929(8) Uani 1 1 d .

loop_
_atom_site_aniso_label
_atom_site_aniso_U_11
_atom_site_aniso_U_22
_atom_site_aniso_U_33
_atom_site_aniso_U_23
_atom_site_aniso_U_13
_atom_site_aniso_U_12
C1 0.0230(12) 0.0196(13) 0.0354(14) 0.0018(10) 0.0088(10) -0.0014(10)
C2 0.0220(12) 0.0176(12) 0.0343(13) 0.0030(10) 0.0083(10) 0.0019(9)
C3 0.0237(12) 0.0148(11) 0.0294(13) 0.0018(9) 0.0056(10) 0.0005(9)
C4 0.0187(12) 0.0177(12) 0.0408(15) 0.0009(10) 0.0055(10) 0.0005(9)
C5 0.0253(13) 0.0162(12) 0.0389(15) 0.0003(10) 0.0068(11) 0.0024(10)
C6 0.0262(13) 0.0165(12) 0.0361(14) 0.0023(10) 0.0076(11) 0.0013(10)
C7 0.0217(12) 0.0153(12) 0.0321(13) -0.0007(9) 0.0045(10) -0.0028(9)
C8 0.0214(12) 0.0153(11) 0.0290(13) 0.0026(9) 0.0079(10) 0.0002(9)
C9 0.0203(12) 0.0201(12) 0.0320(13) 0.0009(10) 0.0039(10) -0.0008(10)
C10 0.0199(12) 0.0204(12) 0.0319(13) -0.0011(10) 0.0052(10) 0.0000(10)
C11 0.0340(15) 0.0222(13) 0.0367(15) 0.0005(11) 0.0092(13) 0.0035(11)
C12 0.0313(15) 0.049(2) 0.0481(19) 0.0004(15) -0.0008(14) 0.0030(14)
C13 0.0243(15) 0.052(2) 0.082(3) -0.0240(19) 0.0070(16) 0.0006(14)
N1 0.0251(11) 0.0163(10) 0.0340(12) 0.0010(8) 0.0074(9) -0.0012(8)
N2 0.0192(10) 0.0144(10) 0.0400(13) 0.0022(9) 0.0041(9) -0.0003(8)
N3 0.0230(10) 0.0167(10) 0.0317(11) -0.0012(8) 0.0079(9) -0.0012(8)
N4 0.0333(14) 0.0368(14) 0.0479(15) 0.0031(12) 0.0055(12) 0.0057(11)
O1 0.0349(12) 0.0564(17) 0.0788(19) 0.0062(14) 0.0012(12) 0.0029(12)
O2 0.0652(18) 0.0353(13) 0.088(2) 0.0015(13) 0.0183(15) -0.0099(13)
O3 0.0337(12) 0.0454(15) 0.101(2) -0.0209(14) 0.0256(13) -0.0053(11)
F1 0.106(2) 0.0508(15) 0.162(3) -0.0538(18) 0.069(2) -0.0373(15)
F2 0.0410(13) 0.121(2) 0.0885(19) -0.0332(17) -0.0158(12) 0.0220(14)
F3 0.0393(11) 0.0659(15) 0.0813(16) -0.0108(12) 0.0169(11) 0.0144(10)
S1 0.0234(3) 0.0242(3) 0.0663(5) -0.0053(3) 0.0078(3) -0.0029(3)
Ag1 0.03277(13) 0.01483(12) 0.04028(14) -0.00226(8) 0.01073(9) -0.00542(7)

loop_
_atom_type_symbol
_atom_type_description
_atom_type_scat_dispersion_real
_atom_type_scat_dispersion_imag
_atom_type_scat_source
C C 0.0033 0.0016 'International Tables Vol C Tables 4.2.6.8 and 6.1.1.4'
H H 0.0000 0.0000 'International Tables Vol C Tables 4.2.6.8 and 6.1.1.4'
N N 0.0061 0.0033 'International Tables Vol C Tables 4.2.6.8 and 6.1.1.4'
O O 0.0106 0.0060 'International Tables Vol C Tables 4.2.6.8 and 6.1.1.4'
F F 0.0171 0.0103 'International Tables Vol C Tables 4.2.6.8 and 6.1.1.4'
S S 0.1246 0.1234 'International Tables Vol C Tables 4.2.6.8 and 6.1.1.4'
Ag Ag -0.8971 1.1015 'International Tables Vol C Tables 4.2.6.8 and 6.1.1.4'

loop_
_geom_angle_atom_site_label_1
_geom_angle_atom_site_label_2
_geom_angle_atom_site_label_3
_geom_angle
_geom_angle_site_symmetry_1
_geom_angle_site_symmetry_3
N1 C1 C2 123.4(2) . .
C1 C2 C3 119.4(2) . .
N2 C3 C2 125.8(2) . .
N2 C3 C4 117.0(2) . .
C2 C3 C4 117.1(2) . .
C5 C4 C3 119.6(2) . .
N1 C5 C4 123.6(2) . .
N3 C6 C9 123.6(2) . 2_646
C10 C7 C8 119.0(2) 2_656 .
N2 C8 C7 125.3(2) . .
N2 C8 C9 117.2(2) . .
C7 C8 C9 117.3(2) . .
C6 C9 C8 119.3(2) 2_656 .
N3 C10 C7 124.0(2) . 2_646
N4 C11 C12 179.6(4) . .
F1 C13 F3 109.5(3) . .
F1 C13 F2 107.2(3) . .
F3 C13 F2 104.1(4) . .
F1 C13 S1 113.6(3) . .
F3 C13 S1 112.6(2) . .
F2 C13 S1 109.3(3) . .
C1 N1 C5 116.9(2) . .
C1 N1 Ag1 122.80(18) . .
C5 N1 Ag1 120.32(17) . .
C3 N2 C8 129.8(2) . .
C10 N3 C6 116.8(2) . .
C10 N3 Ag1 121.53(17) . .
C6 N3 Ag1 121.64(17) . .
O2 S1 O3 117.31(18) . .
O2 S1 O1 112.80(17) . .
O3 S1 O1 112.78(19) . .
O2 S1 C13 105.6(2) . .
O3 S1 C13 104.40(16) . .
O1 S1 C13 102.05(18) . .
N1 Ag1 N3 173.57(8) . .

loop_
_geom_bond_atom_site_label_1
_geom_bond_atom_site_label_2
_geom_bond_distance
_geom_bond_site_symmetry_2
C1 N1 1.344(3) .
C1 C2 1.382(4) .
C2 C3 1.394(4) .
C3 N2 1.383(3) .
C3 C4 1.404(4) .
C4 C5 1.367(4) .
C5 N1 1.347(3) .
C6 N3 1.341(3) .
C6 C9 1.381(4) 2_646
C7 C10 1.382(4) 2_656
C7 C8 1.395(4) .
C8 N2 1.386(3) .
C8 C9 1.402(4) .
C9 C6 1.381(4) 2_656
C10 N3 1.340(3) .
C10 C7 1.382(4) 2_646
C11 N4 1.129(4) .
C11 C12 1.454(4) .
C13 F1 1.289(5) .
C13 F3 1.326(4) .
C13 F2 1.357(5) .
C13 S1 1.804(4) .
N1 Ag1 2.149(2) .
N3 Ag1 2.150(2) .
O1 S1 1.457(3) .
O2 S1 1.426(3) .
O3 S1 1.431(3) .
